data_7211220
loop_
_publ_author_name
'Wouters, Johan'
'Grepioni, Fabrizia'
'Braga, Dario'
'Kaminski, Rafal M.'
'Rome, Sandrine'
'Aerts, Luc'
'Qu\'er\'e, Luc'

_publ_section_title
;
 Novel pharmaceutical compositions through co-crystallization of racetams
 and Li+ salts
;
_journal_issue 44
_journal_name_full CrystEngComm
_journal_page_first 8898
_journal_paper_doi 10.1039/c3ce41539b
_journal_volume 15
_journal_year 2013
_chemical_absolute_configuration rm
_chemical_formula_moiety 'C20 H28 Br F4 Li N4 O4'
_chemical_formula_sum 'C20 H28 Br F4 Li N4 O4'
_chemical_formula_weight 551.30
_chemical_name_systematic
;
 ?
;
_space_group_IT_number 19
_symmetry_cell_setting orthorhombic
_symmetry_space_group_name_Hall 'P 2ac 2ab'
_symmetry_space_group_name_H-M 'P 21 21 21'
_atom_sites_solution_hydrogens geom
_atom_sites_solution_primary direct
_atom_sites_solution_secondary difmap
_audit_creation_method SHELXL-97
_cell_angle_alpha 90.00
_cell_angle_beta 90.00
_cell_angle_gamma 90.00
_cell_formula_units_Z 4
_cell_length_a 10.1840(10)
_cell_length_b 24.895(3)
_cell_length_c 10.777(2)
_cell_measurement_reflns_used 21
_cell_measurement_temperature 293(2)
_cell_measurement_theta_max 16.0
_cell_measurement_theta_min 9.0
_cell_volume 2732.3(7)
_computing_cell_refinement NoniusCAD4/MACH3(2000)
_computing_data_collection NoniusCAD4/MACH3(2000)
_computing_data_reduction 'Platon2001 (Spek, 2001)'
_computing_structure_refinement 'SHELXL-97 (Sheldrick, 1997)'
_computing_structure_solution SIR92
_diffrn_ambient_temperature 293(2)
_diffrn_measured_fraction_theta_full 1.000
_diffrn_measured_fraction_theta_max 1.000
_diffrn_measurement_device_type nonius-cad4
_diffrn_measurement_method \q/q2\q
_diffrn_radiation_monochromator graphite
_diffrn_radiation_source 'fine-focus sealed tube'
_diffrn_radiation_type CuK\a
_diffrn_radiation_wavelength 1.54178
_diffrn_reflns_av_R_equivalents 0.0000
_diffrn_reflns_av_sigmaI/netI 0.0409
_diffrn_reflns_limit_h_max 12
_diffrn_reflns_limit_h_min 0
_diffrn_reflns_limit_k_max 29
_diffrn_reflns_limit_k_min 0
_diffrn_reflns_limit_l_max 12
_diffrn_reflns_limit_l_min 0
_diffrn_reflns_number 2758
_diffrn_reflns_theta_full 66.59
_diffrn_reflns_theta_max 66.59
_diffrn_reflns_theta_min 3.55
_diffrn_standards_decay_% 15.0
_diffrn_standards_interval_count 200
_diffrn_standards_interval_time 60
_diffrn_standards_number 3
_exptl_absorpt_coefficient_mu 2.565
_exptl_absorpt_correction_T_max 0.8824
_exptl_absorpt_correction_T_min 0.5442
_exptl_absorpt_correction_type analytical
_exptl_absorpt_process_details 'de Meulenaer and Tompa, Acta Cryst. 19, 1014-1018(1965)'
_exptl_crystal_colour colorless
_exptl_crystal_density_diffrn 1.345
_exptl_crystal_density_method 'not measured'
_exptl_crystal_description plates
_exptl_crystal_F_000 1128
_exptl_crystal_size_max 0.27
_exptl_crystal_size_mid 0.21
_exptl_crystal_size_min 0.05
_refine_diff_density_max 0.198
_refine_diff_density_min -0.338
_refine_diff_density_rms 0.050
_refine_ls_abs_structure_details 'Flack H D (1983), Acta Cryst. A39, 876-881'
_refine_ls_abs_structure_Flack -0.10(4)
_refine_ls_extinction_method none
_refine_ls_goodness_of_fit_ref 1.013
_refine_ls_hydrogen_treatment constr
_refine_ls_matrix_type full
_refine_ls_number_parameters 309
_refine_ls_number_reflns 2758
_refine_ls_number_restraints 0
_refine_ls_restrained_S_all 1.013
_refine_ls_R_factor_all 0.1071
_refine_ls_R_factor_gt 0.0486
_refine_ls_shift/su_max 0.000
_refine_ls_shift/su_mean 0.000
_refine_ls_structure_factor_coef Fsqd
_refine_ls_weighting_details 'calc w=1/[\s^2^(Fo^2^)+(0.0711P)^2^+0.9531P] where P=(Fo^2^+2Fc^2^)/3'
_refine_ls_weighting_scheme calc
_refine_ls_wR_factor_gt 0.1171
_refine_ls_wR_factor_ref 0.1440
_reflns_number_gt 1587
_reflns_number_total 2758
_reflns_threshold_expression >2sigma(I)
_cod_data_source_file c3ce41539b.txt
_cod_data_source_block sel2libr
_cod_depositor_comments
;
The following automatic conversions were performed:

'_symmetry_cell_setting' value 'Orthorhombic' changed to
'orthorhombic' according to
/home/saulius/struct/CIF-dictionaries/cif_core.dic dictionary named
'cif_core.dic' version 2.4.2 from
2011-04-26.

'_exptl_absorpt_correction_type' value 'Analytical'
changed to 'analytical' according to
/home/saulius/struct/CIF-dictionaries/cif_core.dic dictionary named
'cif_core.dic' version 2.4.2 from 2011-04-26.

Automatic conversion script
Id: cif_fix_values 1891 2012-01-12 08:04:46Z andrius 
;
_cod_database_code 7211220

loop_
_symmetry_equiv_pos_as_xyz
'x, y, z'
'-x+1/2, -y, z+1/2'
'x+1/2, -y+1/2, -z'
'-x, y+1/2, -z+1/2'

loop_
_atom_site_label
_atom_site_type_symbol
_atom_site_fract_x
_atom_site_fract_y
_atom_site_fract_z
_atom_site_U_iso_or_equiv
_atom_site_adp_type
_atom_site_occupancy
_atom_site_symmetry_multiplicity
_atom_site_calc_flag
_atom_site_refinement_flags
C1 C 0.0149(6) 0.4355(3) 0.3879(7) 0.0630(19) Uani 1 1 d .
C2 C 0.0206(7) 0.4144(3) 0.5219(6) 0.0635(19) Uani 1 1 d .
H2 H -0.0087 0.4437 0.5762 0.076 Uiso 1 1 calc R
C3 C 0.2288(8) 0.3559(3) 0.5085(8) 0.082(2) Uani 1 1 d .
H3A H 0.2521 0.3612 0.4221 0.098 Uiso 1 1 calc R
H3B H 0.1784 0.3230 0.5163 0.098 Uiso 1 1 calc R
C4 C 0.3503(8) 0.3546(3) 0.5904(8) 0.081(2) Uani 1 1 d .
H4 H 0.3348 0.3302 0.6603 0.097 Uiso 1 1 calc R
C5 C 0.3627(7) 0.4127(3) 0.6395(8) 0.078(2) Uani 1 1 d .
H5A H 0.3951 0.4130 0.7242 0.094 Uiso 1 1 calc R
H5B H 0.4215 0.4336 0.5879 0.094 Uiso 1 1 calc R
C6 C 0.2257(6) 0.4342(3) 0.6333(6) 0.0604(18) Uani 1 1 d .
C7 C -0.0747(9) 0.3670(4) 0.5415(9) 0.097(3) Uani 1 1 d .
H7A H -0.1625 0.3778 0.5168 0.116 Uiso 1 1 calc R
H7B H -0.0482 0.3372 0.4890 0.116 Uiso 1 1 calc R
C8 C -0.0770(11) 0.3486(5) 0.6760(10) 0.149(5) Uani 1 1 d .
H8A H 0.0100 0.3384 0.7010 0.224 Uiso 1 1 calc R
H8B H -0.1349 0.3184 0.6842 0.224 Uiso 1 1 calc R
H8C H -0.1074 0.3774 0.7277 0.224 Uiso 1 1 calc R
C9 C 0.4703(10) 0.3366(4) 0.5213(10) 0.107(3) Uani 1 1 d .
H9 H 0.4942 0.3572 0.4529 0.128 Uiso 1 1 calc R
C10 C 0.5426(12) 0.2968(5) 0.5449(14) 0.126(4) Uani 1 1 d .
C11 C 0.4886(6) 0.4353(3) 0.2247(6) 0.0600(18) Uani 1 1 d .
C12 C 0.4823(6) 0.4173(3) 0.0893(6) 0.0604(18) Uani 1 1 d .
H12 H 0.5070 0.4481 0.0375 0.072 Uiso 1 1 calc R
C13 C 0.2782(7) 0.3551(3) 0.1030(8) 0.071(2) Uani 1 1 d .
H13A H 0.2553 0.3596 0.1897 0.085 Uiso 1 1 calc R
H13B H 0.3300 0.3226 0.0938 0.085 Uiso 1 1 calc R
C14 C 0.1524(9) 0.3529(3) 0.0200(7) 0.075(2) Uani 1 1 d .
H14 H 0.1703 0.3305 -0.0529 0.090 Uiso 1 1 calc R
C15 C 0.1373(7) 0.4106(3) -0.0208(8) 0.076(2) Uani 1 1 d .
H15A H 0.1031 0.4125 -0.1047 0.091 Uiso 1 1 calc R
H15B H 0.0783 0.4298 0.0342 0.091 Uiso 1 1 calc R
C16 C 0.2723(7) 0.4338(3) -0.0147(6) 0.0618(18) Uani 1 1 d .
C17 C 0.0370(10) 0.3308(4) 0.0869(10) 0.098(3) Uani 1 1 d .
H17 H 0.0180 0.3458 0.1638 0.118 Uiso 1 1 calc R
C18 C -0.0378(14) 0.2938(4) 0.0497(14) 0.126(4) Uani 1 1 d .
C19 C 0.5800(8) 0.3719(3) 0.0630(8) 0.081(2) Uani 1 1 d .
H19A H 0.5564 0.3408 0.1122 0.097 Uiso 1 1 calc R
H19B H 0.6671 0.3833 0.0882 0.097 Uiso 1 1 calc R
C20 C 0.5831(10) 0.3559(4) -0.0756(8) 0.116(3) Uani 1 1 d .
H20A H 0.4990 0.3418 -0.0994 0.173 Uiso 1 1 calc R
H20B H 0.6492 0.3289 -0.0884 0.173 Uiso 1 1 calc R
H20C H 0.6031 0.3869 -0.1251 0.173 Uiso 1 1 calc R
N1 N 0.1561(7) 0.4017(2) 0.5568(5) 0.0608(15) Uani 1 1 d .
N2 N -0.0945(5) 0.4602(3) 0.3584(6) 0.101(3) Uani 1 1 d .
H2A H -0.1065 0.4714 0.2838 0.121 Uiso 1 1 calc R
H2B H -0.1542 0.4651 0.4137 0.121 Uiso 1 1 calc R
N3 N 0.3496(6) 0.4020(2) 0.0559(5) 0.0607(16) Uani 1 1 d .
N4 N 0.5983(5) 0.4594(3) 0.2573(6) 0.093(2) Uani 1 1 d .
H4A H 0.6088 0.4702 0.3324 0.112 Uiso 1 1 calc R
H4B H 0.6595 0.4642 0.2035 0.112 Uiso 1 1 calc R
O2 O 0.1038(4) 0.42719(19) 0.3141(4) 0.0636(12) Uani 1 1 d .
O4 O 0.3983(4) 0.42733(19) 0.2973(4) 0.0624(12) Uani 1 1 d .
F1 F 0.5238(10) 0.2635(3) 0.6413(9) 0.211(4) Uani 1 1 d .
F2 F 0.6509(8) 0.2808(3) 0.4883(10) 0.190(3) Uani 1 1 d .
F3 F -0.1430(7) 0.2735(3) 0.1039(9) 0.190(4) Uani 1 1 d .
F4 F -0.0226(10) 0.2680(3) -0.0589(8) 0.188(4) Uani 1 1 d .
Br1 Br 0.66889(7) 0.49842(5) 0.55704(7) 0.1016(4) Uani 1 1 d .
Li1 Li 0.2538(10) 0.4768(5) 0.3076(10) 0.063(3) Uani 1 1 d .
O3 O 0.3102(5) 0.4759(2) -0.0654(4) 0.0706(12) Uani 1 1 d .
O1 O 0.1841(5) 0.4747(2) 0.6828(4) 0.0715(13) Uani 1 1 d .

loop_
_atom_site_aniso_label
_atom_site_aniso_U_11
_atom_site_aniso_U_22
_atom_site_aniso_U_33
_atom_site_aniso_U_23
_atom_site_aniso_U_13
_atom_site_aniso_U_12
C1 0.033(3) 0.094(6) 0.061(4) -0.009(4) 0.002(3) -0.008(4)
C2 0.056(4) 0.086(5) 0.048(4) -0.007(4) 0.004(4) -0.004(4)
C3 0.083(6) 0.078(5) 0.085(5) -0.005(5) -0.007(5) 0.006(5)
C4 0.071(5) 0.088(6) 0.085(5) 0.017(5) -0.003(5) 0.013(5)
C5 0.052(4) 0.099(6) 0.083(5) 0.002(5) -0.016(4) 0.006(4)
C6 0.055(4) 0.080(5) 0.046(4) 0.007(4) -0.011(3) -0.013(4)
C7 0.065(6) 0.136(8) 0.089(7) 0.010(6) 0.004(5) -0.034(6)
C8 0.132(9) 0.199(11) 0.117(9) 0.056(9) -0.001(8) -0.060(9)
C9 0.087(7) 0.110(7) 0.124(9) 0.009(7) -0.001(7) 0.024(6)
C10 0.092(8) 0.123(10) 0.162(13) 0.002(9) 0.007(8) 0.030(8)
C11 0.050(4) 0.085(5) 0.045(4) -0.005(4) -0.007(3) 0.009(4)
C12 0.041(3) 0.085(5) 0.055(4) 0.005(4) -0.002(3) 0.008(4)
C13 0.075(5) 0.062(5) 0.076(5) 0.005(4) -0.005(4) 0.006(4)
C14 0.076(5) 0.087(6) 0.063(4) -0.007(4) -0.005(5) -0.007(5)
C15 0.059(5) 0.094(6) 0.075(5) -0.007(5) -0.010(4) 0.004(4)
C16 0.063(4) 0.079(5) 0.044(4) -0.015(4) -0.001(3) 0.001(4)
C17 0.087(6) 0.097(6) 0.111(7) -0.006(6) -0.001(6) -0.029(6)
C18 0.134(11) 0.101(8) 0.144(12) 0.024(8) -0.035(9) -0.042(8)
C19 0.062(5) 0.110(6) 0.071(6) -0.007(5) 0.004(4) 0.025(5)
C20 0.113(7) 0.140(8) 0.093(7) -0.027(7) 0.018(6) 0.036(7)
N1 0.052(4) 0.078(4) 0.053(4) 0.004(3) -0.004(3) 0.005(3)
N2 0.048(3) 0.199(8) 0.056(4) 0.007(4) 0.005(3) 0.021(4)
N3 0.051(4) 0.070(4) 0.061(4) 0.004(3) -0.008(3) 0.012(3)
N4 0.044(3) 0.176(7) 0.060(4) -0.010(4) -0.002(3) -0.022(4)
O2 0.050(2) 0.085(3) 0.057(3) -0.007(3) 0.000(2) -0.004(2)
O4 0.045(2) 0.086(3) 0.056(3) 0.004(3) 0.004(2) 0.004(2)
F1 0.243(10) 0.152(6) 0.239(9) 0.063(7) 0.000(9) 0.083(7)
F2 0.130(6) 0.146(5) 0.295(10) -0.039(6) 0.026(7) 0.064(5)
F3 0.124(5) 0.173(6) 0.274(10) 0.066(7) -0.038(6) -0.077(5)
F4 0.227(9) 0.149(6) 0.187(8) -0.017(6) -0.047(7) -0.089(6)
Br1 0.0510(4) 0.1821(10) 0.0717(5) -0.0380(6) 0.0007(4) -0.0008(10)
Li1 0.054(5) 0.084(7) 0.052(5) -0.007(6) 0.007(5) 0.007(6)
O3 0.070(3) 0.084(3) 0.059(3) 0.009(3) -0.014(2) 0.002(3)
O1 0.075(3) 0.080(3) 0.059(3) -0.014(3) -0.017(3) 0.006(3)

loop_
_atom_type_symbol
_atom_type_description
_atom_type_scat_dispersion_real
_atom_type_scat_dispersion_imag
_atom_type_scat_source
C C 0.0181 0.0091 'International Tables Vol C Tables 4.2.6.8 and 6.1.1.4'
H H 0.0000 0.0000 'International Tables Vol C Tables 4.2.6.8 and 6.1.1.4'
N N 0.0311 0.0180 'International Tables Vol C Tables 4.2.6.8 and 6.1.1.4'
O O 0.0492 0.0322 'International Tables Vol C Tables 4.2.6.8 and 6.1.1.4'
F F 0.0727 0.0534 'International Tables Vol C Tables 4.2.6.8 and 6.1.1.4'
Br Br -0.6763 1.2805 'International Tables Vol C Tables 4.2.6.8 and 6.1.1.4'
Li Li 0.0008 0.0003 'International Tables Vol C Tables 4.2.6.8 and 6.1.1.4'

loop_
_geom_angle_atom_site_label_1
_geom_angle_atom_site_label_2
_geom_angle_atom_site_label_3
_geom_angle
_geom_angle_site_symmetry_1
_geom_angle_site_symmetry_3
O2 C1 N2 123.4(7) . .
O2 C1 C2 121.7(6) . .
N2 C1 C2 114.8(6) . .
O2 C1 Li1 38.0(4) . .
N2 C1 Li1 119.7(6) . .
C2 C1 Li1 112.7(5) . .
N1 C2 C1 110.5(5) . .
N1 C2 C7 113.0(6) . .
C1 C2 C7 111.4(6) . .
N1 C2 H2 107.2 . .
C1 C2 H2 107.2 . .
C7 C2 H2 107.2 . .
N1 C3 C4 102.9(6) . .
N1 C3 H3A 111.2 . .
C4 C3 H3A 111.2 . .
N1 C3 H3B 111.2 . .
C4 C3 H3B 111.2 . .
H3A C3 H3B 109.1 . .
C9 C4 C3 112.4(8) . .
C9 C4 C5 112.5(7) . .
C3 C4 C5 104.2(6) . .
C9 C4 H4 109.2 . .
C3 C4 H4 109.2 . .
C5 C4 H4 109.2 . .
C6 C5 C4 104.1(6) . .
C6 C5 H5A 110.9 . .
C4 C5 H5A 110.9 . .
C6 C5 H5B 110.9 . .
C4 C5 H5B 110.9 . .
H5A C5 H5B 109.0 . .
O1 C6 N1 125.5(7) . .
O1 C6 C5 127.0(7) . .
N1 C6 C5 107.5(7) . .
C8 C7 C2 111.7(8) . .
C8 C7 H7A 109.3 . .
C2 C7 H7A 109.3 . .
C8 C7 H7B 109.3 . .
C2 C7 H7B 109.3 . .
H7A C7 H7B 107.9 . .
C7 C8 H8A 109.5 . .
C7 C8 H8B 109.5 . .
H8A C8 H8B 109.5 . .
C7 C8 H8C 109.5 . .
H8A C8 H8C 109.5 . .
H8B C8 H8C 109.5 . .
C10 C9 C4 127.6(11) . .
C10 C9 H9 116.2 . .
C4 C9 H9 116.2 . .
C9 C10 F2 129.1(14) . .
C9 C10 F1 123.9(12) . .
F2 C10 F1 106.9(11) . .
O4 C11 N4 122.8(6) . .
O4 C11 C12 122.1(6) . .
N4 C11 C12 115.1(6) . .
O4 C11 Li1 37.0(4) . .
N4 C11 Li1 118.7(5) . .
C12 C11 Li1 112.5(4) . .
N3 C12 C11 110.7(6) . .
N3 C12 C19 111.5(6) . .
C11 C12 C19 111.4(6) . .
N3 C12 H12 107.7 . .
C11 C12 H12 107.7 . .
C19 C12 H12 107.7 . .
N3 C13 C14 103.7(6) . .
N3 C13 H13A 111.0 . .
C14 C13 H13A 111.0 . .
N3 C13 H13B 111.0 . .
C14 C13 H13B 111.0 . .
H13A C13 H13B 109.0 . .
C17 C14 C15 114.3(7) . .
C17 C14 C13 112.6(7) . .
C15 C14 C13 102.5(6) . .
C17 C14 H14 109.1 . .
C15 C14 H14 109.1 . .
C13 C14 H14 109.1 . .
C16 C15 C14 105.2(6) . .
C16 C15 H15A 110.7 . .
C14 C15 H15A 110.7 . .
C16 C15 H15B 110.7 . .
C14 C15 H15B 110.7 . .
H15A C15 H15B 108.8 . .
O3 C16 N3 124.1(7) . .
O3 C16 C15 126.3(7) . .
N3 C16 C15 109.6(7) . .
C18 C17 C14 126.5(11) . .
C18 C17 H17 116.8 . .
C14 C17 H17 116.8 . .
C17 C18 F3 129.0(15) . .
C17 C18 F4 123.8(13) . .
F3 C18 F4 107.2(11) . .
C12 C19 C20 112.5(7) . .
C12 C19 H19A 109.1 . .
C20 C19 H19A 109.1 . .
C12 C19 H19B 109.1 . .
C20 C19 H19B 109.1 . .
H19A C19 H19B 107.8 . .
C19 C20 H20A 109.5 . .
C19 C20 H20B 109.5 . .
H20A C20 H20B 109.5 . .
C19 C20 H20C 109.5 . .
H20A C20 H20C 109.5 . .
H20B C20 H20C 109.5 . .
C6 N1 C3 114.8(7) . .
C6 N1 C2 121.2(6) . .
C3 N1 C2 123.9(6) . .
C1 N2 H2A 120.0 . .
C1 N2 H2B 120.0 . .
H2A N2 H2B 120.0 . .
C16 N3 C12 121.9(6) . .
C16 N3 C13 111.9(6) . .
C12 N3 C13 125.9(6) . .
C11 N4 H4A 120.0 . .
C11 N4 H4B 120.0 . .
H4A N4 H4B 120.0 . .
C1 O2 Li1 119.5(5) . .
C11 O4 Li1 120.5(5) . .
O1 Li1 O3 103.1(5) 2_564 2_565
O1 Li1 O4 96.3(5) 2_564 .
O3 Li1 O4 134.0(6) 2_565 .
O1 Li1 O2 132.7(6) 2_564 .
O3 Li1 O2 95.5(5) 2_565 .
O4 Li1 O2 101.2(5) . .
O1 Li1 C11 73.8(4) 2_564 .
O3 Li1 C11 139.1(5) 2_565 .
O4 Li1 C11 22.5(2) . .
O2 Li1 C11 116.8(5) . .
O1 Li1 C1 137.8(5) 2_564 .
O3 Li1 C1 73.0(4) 2_565 .
O4 Li1 C1 116.8(5) . .
O2 Li1 C1 22.5(2) . .
C11 Li1 C1 136.3(5) . .
C16 O3 Li1 136.6(6) . 2_564
C6 O1 Li1 135.7(6) . 2_565

loop_
_geom_bond_atom_site_label_1
_geom_bond_atom_site_label_2
_geom_bond_distance
_geom_bond_site_symmetry_2
C1 O2 1.222(7) .
C1 N2 1.311(8) .
C1 C2 1.538(10) .
C1 Li1 2.778(12) .
C2 N1 1.465(9) .
C2 C7 1.544(10) .
C2 H2 0.9800 .
C3 N1 1.454(9) .
C3 C4 1.520(11) .
C3 H3A 0.9700 .
C3 H3B 0.9700 .
C4 C9 1.500(13) .
C4 C5 1.546(10) .
C4 H4 0.9800 .
C5 C6 1.496(10) .
C5 H5A 0.9700 .
C5 H5B 0.9700 .
C6 O1 1.217(8) .
C6 N1 1.356(9) .
C7 C8 1.520(13) .
C7 H7A 0.9700 .
C7 H7B 0.9700 .
C8 H8A 0.9600 .
C8 H8B 0.9600 .
C8 H8C 0.9600 .
C9 C10 1.261(14) .
C9 H9 0.9300 .
C10 F2 1.321(13) .
C10 F1 1.343(14) .
C11 O4 1.224(7) .
C11 N4 1.315(8) .
C11 C12 1.529(9) .
C11 Li1 2.754(12) .
C12 N3 1.448(9) .
C12 C19 1.533(10) .
C12 H12 0.9800 .
C13 N3 1.468(9) .
C13 C14 1.563(11) .
C13 H13A 0.9700 .
C13 H13B 0.9700 .
C14 C17 1.484(12) .
C14 C15 1.512(10) .
C14 H14 0.9800 .
C15 C16 1.493(10) .
C15 H15A 0.9700 .
C15 H15B 0.9700 .
C16 O3 1.243(8) .
C16 N3 1.351(9) .
C17 C18 1.262(13) .
C17 H17 0.9300 .
C18 F3 1.320(15) .
C18 F4 1.344(15) .
C19 C20 1.546(12) .
C19 H19A 0.9700 .
C19 H19B 0.9700 .
C20 H20A 0.9600 .
C20 H20B 0.9600 .
C20 H20C 0.9600 .
N2 H2A 0.8600 .
N2 H2B 0.8600 .
N4 H4A 0.8600 .
N4 H4B 0.8600 .
O2 Li1 1.965(12) .
O4 Li1 1.922(11) .
Li1 O1 1.915(11) 2_564
Li1 O3 1.919(11) 2_565
O3 Li1 1.919(11) 2_564
O1 Li1 1.915(12) 2_565

loop_
_geom_torsion_atom_site_label_1
_geom_torsion_atom_site_label_2
_geom_torsion_atom_site_label_3
_geom_torsion_atom_site_label_4
_geom_torsion
_geom_torsion_site_symmetry_4
O2 C1 C2 N1 19.5(10) .
N2 C1 C2 N1 -164.0(6) .
Li1 C1 C2 N1 -22.3(8) .
O2 C1 C2 C7 -107.1(8) .
N2 C1 C2 C7 69.5(9) .
Li1 C1 C2 C7 -148.9(6) .
N1 C3 C4 C9 -145.3(7) .
N1 C3 C4 C5 -23.2(8) .
C9 C4 C5 C6 147.0(7) .
C3 C4 C5 C6 24.9(8) .
C4 C5 C6 O1 165.7(7) .
C4 C5 C6 N1 -17.2(8) .
N1 C2 C7 C8 59.0(11) .
C1 C2 C7 C8 -175.8(9) .
C3 C4 C9 C10 -121.0(13) .
C5 C4 C9 C10 121.8(13) .
C4 C9 C10 F2 -177.7(11) .
C4 C9 C10 F1 -1(2) .
O4 C11 C12 N3 12.9(10) .
N4 C11 C12 N3 -167.8(6) .
Li1 C11 C12 N3 -27.5(8) .
O4 C11 C12 C19 -111.7(8) .
N4 C11 C12 C19 67.6(9) .
Li1 C11 C12 C19 -152.2(6) .
N3 C13 C14 C17 -148.4(7) .
N3 C13 C14 C15 -25.1(8) .
C17 C14 C15 C16 147.7(7) .
C13 C14 C15 C16 25.5(8) .
C14 C15 C16 O3 162.8(7) .
C14 C15 C16 N3 -17.3(8) .
C15 C14 C17 C18 113.9(12) .
C13 C14 C17 C18 -129.6(11) .
C14 C17 C18 F3 -178.4(10) .
C14 C17 C18 F4 0.4(19) .
N3 C12 C19 C20 60.1(10) .
C11 C12 C19 C20 -175.7(8) .
O1 C6 N1 C3 179.5(7) .
C5 C6 N1 C3 2.3(8) .
O1 C6 N1 C2 2.7(10) .
C5 C6 N1 C2 -174.5(6) .
C4 C3 N1 C6 13.8(9) .
C4 C3 N1 C2 -169.5(6) .
C1 C2 N1 C6 104.8(7) .
C7 C2 N1 C6 -129.5(7) .
C1 C2 N1 C3 -71.7(8) .
C7 C2 N1 C3 54.0(9) .
O3 C16 N3 C12 6.4(10) .
C15 C16 N3 C12 -173.4(6) .
O3 C16 N3 C13 -179.7(7) .
C15 C16 N3 C13 0.5(8) .
C11 C12 N3 C16 104.8(7) .
C19 C12 N3 C16 -130.5(7) .
C11 C12 N3 C13 -68.1(8) .
C19 C12 N3 C13 56.5(9) .
C14 C13 N3 C16 15.9(8) .
C14 C13 N3 C12 -170.5(6) .
N2 C1 O2 Li1 96.8(8) .
C2 C1 O2 Li1 -86.9(8) .
N4 C11 O4 Li1 95.4(8) .
C12 C11 O4 Li1 -85.3(9) .
C11 O4 Li1 O1 0.4(8) 2_564
C11 O4 Li1 O3 -114.6(9) 2_565
C11 O4 Li1 O2 136.2(6) .
C11 O4 Li1 C1 153.5(5) .
C1 O2 Li1 O1 -114.1(8) 2_564
C1 O2 Li1 O3 -0.6(7) 2_565
C1 O2 Li1 O4 136.3(6) .
C1 O2 Li1 C11 153.6(6) .
O4 C11 Li1 O1 -179.6(8) 2_564
N4 C11 Li1 O1 73.0(6) 2_564
C12 C11 Li1 O1 -65.7(6) 2_564
O4 C11 Li1 O3 89.0(10) 2_565
N4 C11 Li1 O3 -18.4(11) 2_565
C12 C11 Li1 O3 -157.1(8) 2_565
N4 C11 Li1 O4 -107.4(8) .
C12 C11 Li1 O4 113.9(8) .
O4 C11 Li1 O2 -49.5(6) .
N4 C11 Li1 O2 -156.9(6) .
C12 C11 Li1 O2 64.4(7) .
O4 C11 Li1 C1 -35.2(7) .
N4 C11 Li1 C1 -142.6(7) .
C12 C11 Li1 C1 78.7(8) .
O2 C1 Li1 O1 88.5(9) 2_564
N2 C1 Li1 O1 -19.0(11) 2_564
C2 C1 Li1 O1 -158.6(7) 2_564
O2 C1 Li1 O3 179.4(8) 2_565
N2 C1 Li1 O3 71.9(7) 2_565
C2 C1 Li1 O3 -67.7(6) 2_565
O2 C1 Li1 O4 -49.4(7) .
N2 C1 Li1 O4 -156.9(7) .
C2 C1 Li1 O4 63.5(7) .
N2 C1 Li1 O2 -107.5(9) .
C2 C1 Li1 O2 112.9(8) .
O2 C1 Li1 C11 -35.1(7) .
N2 C1 Li1 C11 -142.6(7) .
C2 C1 Li1 C11 77.8(8) .
N3 C16 O3 Li1 165.6(7) 2_564
C15 C16 O3 Li1 -14.6(12) 2_564
N1 C6 O1 Li1 170.6(6) 2_565
C5 C6 O1 Li1 -12.7(12) 2_565
